data_7150130
loop_
_publ_author_name
'Coogan, Michael P.'
'Ooi, Li-ling'
'Pertusati, Fabrizio'

_publ_section_title
;
 Synthesis of unsymmetrical 3,3'-biquinazoline-2,2'-diones by
 condensation of 3-aminoquinazolinones with benzoxazinones; fortuitous
 discovery, and further syntheses of
 4-H-3-oxo-1,9a,10-triazaanthracen-9-ones.
;
_journal_issue 6
_journal_name_full 'Organic &amp; biomolecular chemistry'
_journal_page_first 1134
_journal_page_last 1139
_journal_paper_doi 10.1039/b419108k
_journal_volume 3
_journal_year 2005
_chemical_formula_moiety 'C13 H13 N3 O2'
_chemical_formula_sum 'C13 H13 N3 O2'
_chemical_formula_weight 243.26
_chemical_melting_point 230
_chemical_name_common 4-isopropyl-4H-3-oxo-1,9a,10-triazaanthracen-9-one
_chemical_name_systematic
;
4-isopropyl-4H-3-oxo-1,9a,10-triazaanthracen-9-one
;
_space_group_IT_number 14
_symmetry_cell_setting monoclinic
_symmetry_space_group_name_Hall '-P 2ybc'
_symmetry_space_group_name_H-M 'P 1 21/c 1'
_atom_sites_solution_hydrogens geom
_atom_sites_solution_primary direct
_atom_sites_solution_secondary difmap
_cell_angle_alpha 90.000
_cell_angle_beta 96.743(5)
_cell_angle_gamma 90.000
_cell_formula_units_Z 4
_cell_length_a 9.891(5)
_cell_length_b 10.066(5)
_cell_length_c 11.732(5)
_cell_measurement_reflns_used 6081
_cell_measurement_temperature 150(2)
_cell_measurement_theta_max 30.034
_cell_measurement_theta_min 2.91
_cell_volume 1160.0(10)
_computing_cell_refinement 'HKL Scalepack (Otwinowski & Minor 1997)'
_computing_data_collection 'Collect (Nonius BV, 1997-2000)'
_computing_data_reduction 'HKL Denzo and Scalepack (Otwinowski & Minor 1997)'
_computing_molecular_graphics 'Ortep-3 for Windows (Farrugia, 1997)'
_computing_publication_material 'WinGX publication routines (Farrugia, 1999)'
_computing_structure_refinement 'SHELXL-97 (Sheldrick, 1997)'
_computing_structure_solution 'Sir-97 (A. Altomare et al., 1997)'
_diffrn_ambient_temperature 150(2)
_diffrn_measured_fraction_theta_full 0.981
_diffrn_measured_fraction_theta_max 0.981
_diffrn_measurement_device_type KappaCCD
_diffrn_measurement_method CCD
_diffrn_radiation_monochromator graphite
_diffrn_radiation_source 'fine-focus sealed tube'
_diffrn_radiation_type MoK\a
_diffrn_radiation_wavelength 0.71069
_diffrn_reflns_av_R_equivalents 0.0626
_diffrn_reflns_av_sigmaI/netI 0.0754
_diffrn_reflns_limit_h_max 13
_diffrn_reflns_limit_h_min -13
_diffrn_reflns_limit_k_max 14
_diffrn_reflns_limit_k_min -14
_diffrn_reflns_limit_l_max 16
_diffrn_reflns_limit_l_min -14
_diffrn_reflns_number 8656
_diffrn_reflns_theta_full 30.02
_diffrn_reflns_theta_max 30.02
_diffrn_reflns_theta_min 3.85
_exptl_absorpt_coefficient_mu 0.097
_exptl_absorpt_correction_T_max 0.9827
_exptl_absorpt_correction_T_min 0.9733
_exptl_absorpt_correction_type multi-scan
_exptl_absorpt_process_details 'Sortav (Blessing, 1995)'
_exptl_crystal_colour Colourless
_exptl_crystal_density_diffrn 1.393
_exptl_crystal_density_method 'not measured'
_exptl_crystal_description Block
_exptl_crystal_F_000 512
_exptl_crystal_size_max 0.28
_exptl_crystal_size_mid 0.20
_exptl_crystal_size_min 0.18
_refine_diff_density_max 0.333
_refine_diff_density_min -0.316
_refine_diff_density_rms 0.063
_refine_ls_extinction_method none
_refine_ls_goodness_of_fit_ref 1.038
_refine_ls_hydrogen_treatment constr
_refine_ls_matrix_type full
_refine_ls_number_parameters 165
_refine_ls_number_reflns 3323
_refine_ls_number_restraints 0
_refine_ls_restrained_S_all 1.038
_refine_ls_R_factor_all 0.0974
_refine_ls_R_factor_gt 0.0584
_refine_ls_shift/su_max 0.000
_refine_ls_shift/su_mean 0.000
_refine_ls_structure_factor_coef Fsqd
_refine_ls_weighting_details 'calc w=1/[\s^2^(Fo^2^)+(0.0734P)^2^+0.1722P] where P=(Fo^2^+2Fc^2^)/3'
_refine_ls_weighting_scheme calc
_refine_ls_wR_factor_gt 0.1410
_refine_ls_wR_factor_ref 0.1609
_reflns_number_gt 2161
_reflns_number_total 3323
_reflns_threshold_expression >2sigma(I)
_cod_data_source_file b419108k.txt
_cod_data_source_block C13H13N3O2
_cod_original_sg_symbol_H-M 'P 21/c'
_cod_database_code 7150130

loop_
_symmetry_equiv_pos_as_xyz
'x, y, z'
'-x, y+1/2, -z+1/2'
'-x, -y, -z'
'x, -y-1/2, z-1/2'

loop_
_atom_site_label
_atom_site_type_symbol
_atom_site_fract_x
_atom_site_fract_y
_atom_site_fract_z
_atom_site_U_iso_or_equiv
_atom_site_adp_type
_atom_site_occupancy
_atom_site_symmetry_multiplicity
_atom_site_calc_flag
_atom_site_refinement_flags
_atom_site_disorder_assembly
_atom_site_disorder_group
C1 C 0.87817(16) -0.03422(15) 0.13882(12) 0.0188(3) Uani 1 1 d . . .
C2 C 0.87118(16) 0.08164(15) 0.06405(12) 0.0179(3) Uani 1 1 d . . .
C3 C 0.92228(16) 0.20438(15) 0.10675(13) 0.0210(3) Uani 1 1 d . . .
H3 H 0.9631 0.2118 0.1839 0.025 Uiso 1 1 calc R . .
C4 C 0.91273(17) 0.31393(15) 0.03581(13) 0.0230(4) Uani 1 1 d . . .
H4 H 0.9466 0.3973 0.0644 0.028 Uiso 1 1 calc R . .
C5 C 0.85341(17) 0.30311(16) -0.07805(13) 0.0243(4) Uani 1 1 d . . .
H5 H 0.8467 0.3793 -0.1262 0.029 Uiso 1 1 calc R . .
C6 C 0.80469(17) 0.18258(15) -0.12068(13) 0.0232(4) Uani 1 1 d . . .
H6 H 0.7659 0.1760 -0.1985 0.028 Uiso 1 1 calc R . .
C7 C 0.81184(16) 0.06982(15) -0.05053(12) 0.0185(3) Uani 1 1 d . . .
C8 C 0.77139(16) -0.15290(15) -0.03019(12) 0.0190(3) Uani 1 1 d . . .
C9 C 0.72534(17) -0.28585(15) -0.08155(13) 0.0223(4) Uani 1 1 d . . .
H9 H 0.7877 -0.3084 -0.1399 0.027 Uiso 1 1 calc R . .
C10 C 0.58145(17) -0.28396(17) -0.14365(15) 0.0279(4) Uani 1 1 d . . .
H10 H 0.5773 -0.2132 -0.2038 0.034 Uiso 1 1 calc R . .
C11 C 0.4770(2) -0.2498(2) -0.0622(2) 0.0608(7) Uani 1 1 d . . .
H11A H 0.4772 -0.3190 -0.0035 0.091 Uiso 1 1 calc R . .
H11B H 0.3863 -0.2441 -0.1057 0.091 Uiso 1 1 calc R . .
H11C H 0.5003 -0.1642 -0.0253 0.091 Uiso 1 1 calc R . .
C12 C 0.5501(2) -0.41703(19) -0.20443(17) 0.0389(5) Uani 1 1 d . . .
H12A H 0.6217 -0.4375 -0.2528 0.058 Uiso 1 1 calc R . .
H12B H 0.4622 -0.4114 -0.2523 0.058 Uiso 1 1 calc R . .
H12C H 0.5465 -0.4873 -0.1471 0.058 Uiso 1 1 calc R . .
C13 C 0.77969(19) -0.36809(16) 0.11069(14) 0.0271(4) Uani 1 1 d . . .
H13 H 0.7780 -0.4418 0.1611 0.032 Uiso 1 1 calc R . .
N1 N 0.76278(14) -0.05080(12) -0.09732(10) 0.0219(3) Uani 1 1 d . . .
N2 N 0.82283(13) -0.14957(12) 0.08451(10) 0.0187(3) Uani 1 1 d . . .
N3 N 0.82335(15) -0.26089(13) 0.15706(11) 0.0258(3) Uani 1 1 d . . .
O1 O 0.92612(13) -0.03639(11) 0.23983(9) 0.0277(3) Uani 1 1 d . . .
O2 O 0.73581(17) -0.39242(12) 0.00158(10) 0.0480(5) Uani 1 1 d . . .

loop_
_atom_site_aniso_label
_atom_site_aniso_U_11
_atom_site_aniso_U_22
_atom_site_aniso_U_33
_atom_site_aniso_U_23
_atom_site_aniso_U_13
_atom_site_aniso_U_12
C1 0.0207(8) 0.0190(7) 0.0165(7) -0.0007(6) 0.0020(6) 0.0027(6)
C2 0.0177(8) 0.0186(7) 0.0176(7) 0.0012(6) 0.0032(6) 0.0030(6)
C3 0.0216(8) 0.0215(7) 0.0196(7) -0.0026(6) 0.0010(6) 0.0010(6)
C4 0.0236(9) 0.0181(7) 0.0274(8) -0.0020(7) 0.0035(6) -0.0015(6)
C5 0.0272(9) 0.0200(8) 0.0261(8) 0.0056(6) 0.0039(7) 0.0020(7)
C6 0.0281(9) 0.0230(8) 0.0175(7) 0.0037(6) -0.0015(6) 0.0012(7)
C7 0.0197(8) 0.0170(7) 0.0186(7) -0.0002(6) 0.0018(6) 0.0030(6)
C8 0.0200(8) 0.0198(7) 0.0171(7) -0.0017(6) 0.0018(6) 0.0024(6)
C9 0.0288(9) 0.0177(7) 0.0198(7) -0.0004(6) 0.0002(6) 0.0000(6)
C10 0.0222(9) 0.0252(8) 0.0354(9) -0.0039(7) -0.0010(7) -0.0020(7)
C11 0.0358(13) 0.0601(15) 0.0908(18) -0.0305(14) 0.0262(12) -0.0072(11)
C12 0.0319(11) 0.0333(10) 0.0490(11) -0.0089(9) -0.0054(9) -0.0066(8)
C13 0.0385(11) 0.0209(8) 0.0215(8) 0.0020(6) 0.0024(7) 0.0015(7)
N1 0.0280(8) 0.0195(6) 0.0174(6) -0.0006(5) -0.0016(5) 0.0003(5)
N2 0.0251(7) 0.0165(6) 0.0145(6) 0.0010(5) 0.0023(5) 0.0011(5)
N3 0.0392(9) 0.0188(6) 0.0191(6) 0.0055(5) 0.0018(6) -0.0007(6)
O1 0.0424(8) 0.0233(6) 0.0156(5) 0.0006(5) -0.0039(5) 0.0003(5)
O2 0.0909(13) 0.0202(6) 0.0274(7) 0.0054(5) -0.0168(7) -0.0095(7)

loop_
_atom_type_symbol
_atom_type_description
_atom_type_scat_dispersion_real
_atom_type_scat_dispersion_imag
_atom_type_scat_source
C C 0.0033 0.0016 'International Tables Vol C Tables 4.2.6.8 and 6.1.1.4'
H H 0.0000 0.0000 'International Tables Vol C Tables 4.2.6.8 and 6.1.1.4'
N N 0.0061 0.0033 'International Tables Vol C Tables 4.2.6.8 and 6.1.1.4'
O O 0.0106 0.0060 'International Tables Vol C Tables 4.2.6.8 and 6.1.1.4'

loop_
_geom_angle_atom_site_label_1
_geom_angle_atom_site_label_2
_geom_angle_atom_site_label_3
_geom_angle
_geom_angle_site_symmetry_1
_geom_angle_site_symmetry_3
_geom_angle_publ_flag
O1 C1 N2 120.71(13) . . ?
O1 C1 C2 125.68(14) . . ?
N2 C1 C2 113.61(13) . . ?
C3 C2 C7 120.48(14) . . ?
C3 C2 C1 120.00(13) . . ?
C7 C2 C1 119.52(13) . . ?
C4 C3 C2 119.48(14) . . ?
C4 C3 H3 120.3 . . ?
C2 C3 H3 120.3 . . ?
C3 C4 C5 120.38(14) . . ?
C3 C4 H4 119.8 . . ?
C5 C4 H4 119.8 . . ?
C6 C5 C4 120.32(14) . . ?
C6 C5 H5 119.8 . . ?
C4 C5 H5 119.8 . . ?
C5 C6 C7 120.64(14) . . ?
C5 C6 H6 119.7 . . ?
C7 C6 H6 119.7 . . ?
N1 C7 C6 118.89(13) . . ?
N1 C7 C2 122.41(13) . . ?
C6 C7 C2 118.69(14) . . ?
N1 C8 N2 124.39(14) . . ?
N1 C8 C9 117.71(13) . . ?
N2 C8 C9 117.88(13) . . ?
O2 C9 C8 113.12(12) . . ?
O2 C9 C10 108.75(14) . . ?
C8 C9 C10 113.58(13) . . ?
O2 C9 H9 107.0 . . ?
C8 C9 H9 107.0 . . ?
C10 C9 H9 107.0 . . ?
C9 C10 C11 111.55(17) . . ?
C9 C10 C12 109.80(14) . . ?
C11 C10 C12 111.94(16) . . ?
C9 C10 H10 107.8 . . ?
C11 C10 H10 107.8 . . ?
C12 C10 H10 107.8 . . ?
C10 C11 H11A 109.5 . . ?
C10 C11 H11B 109.5 . . ?
H11A C11 H11B 109.5 . . ?
C10 C11 H11C 109.5 . . ?
H11A C11 H11C 109.5 . . ?
H11B C11 H11C 109.5 . . ?
C10 C12 H12A 109.5 . . ?
C10 C12 H12B 109.5 . . ?
H12A C12 H12B 109.5 . . ?
C10 C12 H12C 109.5 . . ?
H12A C12 H12C 109.5 . . ?
H12B C12 H12C 109.5 . . ?
N3 C13 O2 129.14(15) . . ?
N3 C13 H13 115.4 . . ?
O2 C13 H13 115.4 . . ?
C8 N1 C7 117.22(13) . . ?
C8 N2 C1 122.76(13) . . ?
C8 N2 N3 123.00(13) . . ?
C1 N2 N3 114.24(12) . . ?
C13 N3 N2 116.34(13) . . ?
C13 O2 C9 120.27(13) . . ?

loop_
_geom_bond_atom_site_label_1
_geom_bond_atom_site_label_2
_geom_bond_distance
_geom_bond_site_symmetry_2
_geom_bond_publ_flag
C1 O1 1.2238(18) . ?
C1 N2 1.404(2) . ?
C1 C2 1.456(2) . ?
C2 C3 1.405(2) . ?
C2 C7 1.407(2) . ?
C3 C4 1.378(2) . ?
C3 H3 0.9500 . ?
C4 C5 1.399(2) . ?
C4 H4 0.9500 . ?
C5 C6 1.378(2) . ?
C5 H5 0.9500 . ?
C6 C7 1.399(2) . ?
C6 H6 0.9500 . ?
C7 N1 1.396(2) . ?
C8 N1 1.291(2) . ?
C8 N2 1.3821(19) . ?
C8 C9 1.516(2) . ?
C9 O2 1.445(2) . ?
C9 C10 1.521(2) . ?
C9 H9 1.0000 . ?
C10 C11 1.527(3) . ?
C10 C12 1.532(2) . ?
C10 H10 1.0000 . ?
C11 H11A 0.9800 . ?
C11 H11B 0.9800 . ?
C11 H11C 0.9800 . ?
C12 H12A 0.9800 . ?
C12 H12B 0.9800 . ?
C12 H12C 0.9800 . ?
C13 N3 1.262(2) . ?
C13 O2 1.325(2) . ?
C13 H13 0.9500 . ?
N2 N3 1.4068(17) . ?

loop_
_geom_torsion_atom_site_label_1
_geom_torsion_atom_site_label_2
_geom_torsion_atom_site_label_3
_geom_torsion_atom_site_label_4
_geom_torsion
_geom_torsion_site_symmetry_1
_geom_torsion_site_symmetry_2
_geom_torsion_site_symmetry_3
_geom_torsion_site_symmetry_4
_geom_torsion_publ_flag
O1 C1 C2 C3 0.0(3) . . . . ?
N2 C1 C2 C3 179.79(14) . . . . ?
O1 C1 C2 C7 -179.41(15) . . . . ?
N2 C1 C2 C7 0.4(2) . . . . ?
C7 C2 C3 C4 0.6(2) . . . . ?
C1 C2 C3 C4 -178.75(14) . . . . ?
C2 C3 C4 C5 -0.4(2) . . . . ?
C3 C4 C5 C6 -0.4(3) . . . . ?
C4 C5 C6 C7 1.0(3) . . . . ?
C5 C6 C7 N1 -179.27(15) . . . . ?
C5 C6 C7 C2 -0.7(2) . . . . ?
C3 C2 C7 N1 178.41(15) . . . . ?
C1 C2 C7 N1 -2.2(2) . . . . ?
C3 C2 C7 C6 -0.1(2) . . . . ?
C1 C2 C7 C6 179.30(14) . . . . ?
N1 C8 C9 O2 -178.40(15) . . . . ?
N2 C8 C9 O2 3.1(2) . . . . ?
N1 C8 C9 C10 -53.8(2) . . . . ?
N2 C8 C9 C10 127.74(16) . . . . ?
O2 C9 C10 C11 64.96(19) . . . . ?
C8 C9 C10 C11 -62.0(2) . . . . ?
O2 C9 C10 C12 -59.73(18) . . . . ?
C8 C9 C10 C12 173.36(14) . . . . ?
N2 C8 N1 C7 1.5(2) . . . . ?
C9 C8 N1 C7 -176.84(14) . . . . ?
C6 C7 N1 C8 179.79(15) . . . . ?
C2 C7 N1 C8 1.3(2) . . . . ?
N1 C8 N2 C1 -3.4(2) . . . . ?
C9 C8 N2 C1 174.92(14) . . . . ?
N1 C8 N2 N3 176.08(14) . . . . ?
C9 C8 N2 N3 -5.6(2) . . . . ?
O1 C1 N2 C8 -177.95(14) . . . . ?
C2 C1 N2 C8 2.2(2) . . . . ?
O1 C1 N2 N3 2.5(2) . . . . ?
C2 C1 N2 N3 -177.30(13) . . . . ?
O2 C13 N3 N2 1.8(3) . . . . ?
C8 N2 N3 C13 3.3(2) . . . . ?
C1 N2 N3 C13 -177.17(15) . . . . ?
N3 C13 O2 C9 -4.0(3) . . . . ?
C8 C9 O2 C13 1.2(2) . . . . ?
C10 C9 O2 C13 -125.96(18) . . . . ?

loop_
_cod_related_entry_id
_cod_related_entry_database
_cod_related_entry_code
1 ChemSpider 9393804
